data_7223333
loop_
_publ_author_name
'Fan, Guoling'
'Yang, Xiaogang'
'Liang, Ruizheng'
'Zhao, Jingwen'
'Li, Shuzhen'
'Yan, Dongpeng'

_publ_section_title
;
 Molecular cocrystals of diphenyloxazole with tunable fluorescence,
 up-conversion emission and dielectric properties
;
_journal_issue 2
_journal_name_full CrystEngComm
_journal_page_first 240
_journal_paper_doi 10.1039/C5CE02019K
_journal_volume 18
_journal_year 2016
_chemical_formula_sum 'C19 H12 F2 N O3'
_chemical_formula_weight 340.30
_chemical_name_systematic
; 
 ? 
;
_space_group_IT_number 14
_symmetry_cell_setting monoclinic
_symmetry_space_group_name_Hall '-P 2yn'
_symmetry_space_group_name_H-M 'P 1 21/n 1'
_atom_sites_solution_hydrogens geom
_atom_sites_solution_primary direct
_atom_sites_solution_secondary difmap
_audit_creation_method SHELXL-97
_audit_update_record
;
2015-11-18 deposited with the CCDC.
2015-11-23 downloaded from the CCDC.
;
_cell_angle_alpha 90.00
_cell_angle_beta 98.602(5)
_cell_angle_gamma 90.00
_cell_formula_units_Z 4
_cell_length_a 5.8102(3)
_cell_length_b 23.9645(13)
_cell_length_c 10.9985(5)
_cell_measurement_reflns_used 2027
_cell_measurement_temperature 97.3
_cell_measurement_theta_max 29.6531
_cell_measurement_theta_min 3.1579
_cell_volume 1514.19(13)
_computing_cell_refinement
;
CrysAlisPro, Agilent Technologies,
Version 1.171.35.11 (release 16-05-2011 CrysAlis171 .NET)
(compiled May 16 2011,17:55:39)
;
_computing_data_collection
;
CrysAlisPro, Agilent Technologies,
Version 1.171.35.11 (release 16-05-2011 CrysAlis171 .NET)
(compiled May 16 2011,17:55:39)
;
_computing_data_reduction
;
CrysAlisPro, Agilent Technologies,
Version 1.171.35.11 (release 16-05-2011 CrysAlis171 .NET)
(compiled May 16 2011,17:55:39)
;
_computing_molecular_graphics 'SHELXTL-V (Sheldrick, 1998)'
_computing_publication_material 'SHELXL-97 (Sheldrick, 1997)'
_computing_structure_refinement 'SHELXL-97 (Sheldrick, 1997)'
_computing_structure_solution 'SHELXS-97 (Sheldrick, 1990)'
_diffrn_ambient_temperature 97.3
_diffrn_detector_area_resol_mean 16.0971
_diffrn_measured_fraction_theta_full 0.999
_diffrn_measured_fraction_theta_max 0.999
_diffrn_measurement_device_type 'Xcalibur, Eos, Gemini'
_diffrn_measurement_method '\w scan'
_diffrn_radiation_monochromator graphite
_diffrn_radiation_source 'fine-focus sealed tube'
_diffrn_radiation_type MoK\a
_diffrn_radiation_wavelength 0.71073
_diffrn_reflns_av_R_equivalents 0.0299
_diffrn_reflns_av_sigmaI/netI 0.0421
_diffrn_reflns_limit_h_max 4
_diffrn_reflns_limit_h_min -7
_diffrn_reflns_limit_k_max 29
_diffrn_reflns_limit_k_min -24
_diffrn_reflns_limit_l_max 13
_diffrn_reflns_limit_l_min -13
_diffrn_reflns_number 6470
_diffrn_reflns_theta_full 26.00
_diffrn_reflns_theta_max 26.00
_diffrn_reflns_theta_min 3.16
_diffrn_standards_number 0
_exptl_absorpt_coefficient_mu 0.118
_exptl_absorpt_correction_T_max 0.9802
_exptl_absorpt_correction_T_min 0.9700
_exptl_absorpt_correction_type multi-scan
_exptl_absorpt_process_details
;
CrysAlisPro, Agilent Technologies,
Version 1.171.35.11 (release 16-05-2011 CrysAlis171 .NET)
(compiled May 16 2011,17:55:39)
Empirical absorption correction using spherical harmonics,
 implemented in SCALE3 ABSPACK scaling algorithm.
;
_exptl_crystal_colour colorless
_exptl_crystal_density_diffrn 1.493
_exptl_crystal_density_method 'not measured'
_exptl_crystal_description block
_exptl_crystal_F_000 700
_exptl_crystal_size_max 0.20
_exptl_crystal_size_mid 0.17
_exptl_crystal_size_min 0.16
_refine_diff_density_max 0.431
_refine_diff_density_min -0.320
_refine_diff_density_rms 0.049
_refine_ls_extinction_method none
_refine_ls_goodness_of_fit_ref 1.044
_refine_ls_hydrogen_treatment constr
_refine_ls_matrix_type full
_refine_ls_number_parameters 228
_refine_ls_number_reflns 2970
_refine_ls_number_restraints 1
_refine_ls_restrained_S_all 1.051
_refine_ls_R_factor_all 0.0567
_refine_ls_R_factor_gt 0.0444
_refine_ls_shift/su_max 0.000
_refine_ls_shift/su_mean 0.000
_refine_ls_structure_factor_coef Fsqd
_refine_ls_weighting_details 'calc w=1/[\s^2^(Fo^2^)+(0.0349P)^2^+0.9482P] where P=(Fo^2^+2Fc^2^)/3'
_refine_ls_weighting_scheme calc
_refine_ls_wR_factor_gt 0.0958
_refine_ls_wR_factor_ref 0.1032
_reflns_number_gt 2473
_reflns_number_total 2970
_reflns_threshold_expression >2sigma(I)
_cod_data_source_file c5ce02019k2.cif
_cod_data_source_block exp_1995
_cod_depositor_comments 'Adding full bibliography for 7223333--7223337.cif.'
_cod_original_cell_volume 1514.18(12)
_cod_original_sg_symbol_H-M P21/n
_cod_database_code 7223333

loop_
_symmetry_equiv_pos_as_xyz
'x, y, z'
'-x+1/2, y+1/2, -z+1/2'
'-x, -y, -z'
'x-1/2, -y-1/2, z-1/2'

loop_
_atom_site_label
_atom_site_type_symbol
_atom_site_fract_x
_atom_site_fract_y
_atom_site_fract_z
_atom_site_U_iso_or_equiv
_atom_site_adp_type
_atom_site_occupancy
_atom_site_symmetry_multiplicity
_atom_site_calc_flag
_atom_site_refinement_flags
C1 C 1.0501(3) 0.17126(8) -0.04742(16) 0.0179(4) Uani 1 1 d .
C2 C 0.8216(3) 0.10153(8) -0.09148(17) 0.0199(4) Uani 1 1 d .
C3 C 0.7693(3) 0.12340(8) 0.01415(16) 0.0180(4) Uani 1 1 d .
C4 C 0.6041(3) 0.11117(8) 0.09745(17) 0.0190(4) Uani 1 1 d .
C5 C 0.6173(3) 0.13910(8) 0.20976(17) 0.0223(4) Uani 1 1 d .
C6 C 0.4561(4) 0.12768(9) 0.28750(18) 0.0264(5) Uani 1 1 d .
C7 C 0.2813(3) 0.08897(9) 0.25523(19) 0.0268(5) Uani 1 1 d .
C8 C 0.2683(3) 0.06065(9) 0.14349(18) 0.0245(4) Uani 1 1 d .
C9 C 0.4276(3) 0.07174(8) 0.06496(17) 0.0215(4) Uani 1 1 d .
C10 C 1.2264(3) 0.21487(8) -0.03894(16) 0.0187(4) Uani 1 1 d .
C11 C 1.2400(3) 0.25399(8) 0.05624(17) 0.0223(4) Uani 1 1 d .
C12 C 1.4123(3) 0.29434(9) 0.06896(18) 0.0251(5) Uani 1 1 d .
C13 C 1.5705(3) 0.29676(9) -0.01296(18) 0.0243(4) Uani 1 1 d .
C14 C 1.5561(3) 0.25852(9) -0.10863(18) 0.0242(4) Uani 1 1 d .
C15 C 1.3844(3) 0.21783(8) -0.12253(17) 0.0218(4) Uani 1 1 d .
C16 C 0.2324(3) 0.04463(9) 0.68995(15) 0.0164(4) Uani 1 1 d U
C17 C 0.3719(3) 0.02123(8) 0.59081(16) 0.0161(4) Uani 1 1 d .
C18 C 0.5729(3) 0.04705(8) 0.56433(16) 0.0170(4) Uani 1 1 d .
C19 C 0.6953(3) 0.02665(8) 0.47615(16) 0.0167(4) Uani 1 1 d .
H2 H 0.7546 0.0690 -0.1368 0.020 Uiso 1 1 d R
H5 H 0.7394 0.1663 0.2300 0.020 Uiso 1 1 d R
H6 H 0.4652 0.1483 0.3636 0.020 Uiso 1 1 d R
H7 H 0.1638 0.0810 0.3072 0.020 Uiso 1 1 d R
H8 H 0.1462 0.0330 0.1199 0.020 Uiso 1 1 d R
H9 H 0.4184 0.0531 -0.0139 0.020 Uiso 1 1 d R
H11 H 1.1325 0.2520 0.1159 0.020 Uiso 1 1 d R
H12 H 1.4281 0.3201 0.1379 0.020 Uiso 1 1 d R
H13 H 1.7029 0.3216 -0.0027 0.020 Uiso 1 1 d R
H14 H 1.6718 0.2607 -0.1630 0.020 Uiso 1 1 d R
H15 H 1.3842 0.1899 -0.1864 0.020 Uiso 1 1 d R
N1 N 1.0004(3) 0.13226(7) -0.13009(14) 0.0197(4) Uani 1 1 d .
O1 O 0.9166(2) 0.16844(5) 0.04305(11) 0.0185(3) Uani 1 1 d .
O2 O 0.1263(3) 0.01148(6) 0.74385(14) 0.0331(4) Uani 1 1 d U
O3 O 0.2423(2) 0.09593(6) 0.69889(12) 0.0261(3) Uani 1 1 d .
H3A H 0.1646 0.1063 0.7511 0.061(9) Uiso 1 1 calc R
F1 F 0.88933(17) 0.05427(5) 0.45926(10) 0.0218(3) Uani 1 1 d .
F2 F 0.65633(18) 0.09303(5) 0.62558(10) 0.0239(3) Uani 1 1 d .

loop_
_atom_site_aniso_label
_atom_site_aniso_U_11
_atom_site_aniso_U_22
_atom_site_aniso_U_33
_atom_site_aniso_U_23
_atom_site_aniso_U_13
_atom_site_aniso_U_12
C1 0.0198(9) 0.0189(10) 0.0152(9) 0.0016(7) 0.0039(7) 0.0045(8)
C2 0.0218(9) 0.0190(10) 0.0188(9) -0.0014(8) 0.0027(8) -0.0014(8)
C3 0.0196(9) 0.0150(10) 0.0188(9) 0.0004(7) 0.0005(7) 0.0002(8)
C4 0.0194(9) 0.0180(10) 0.0195(9) 0.0033(8) 0.0029(8) 0.0038(8)
C5 0.0239(10) 0.0211(11) 0.0221(10) 0.0011(8) 0.0037(8) 0.0017(8)
C6 0.0292(10) 0.0301(12) 0.0211(10) 0.0023(9) 0.0080(8) 0.0062(9)
C7 0.0239(10) 0.0300(12) 0.0280(11) 0.0117(9) 0.0090(9) 0.0063(9)
C8 0.0225(10) 0.0216(11) 0.0287(10) 0.0073(9) 0.0015(8) 0.0011(8)
C9 0.0231(9) 0.0174(10) 0.0231(10) 0.0025(8) 0.0008(8) 0.0026(8)
C10 0.0216(9) 0.0171(10) 0.0170(9) 0.0024(7) 0.0016(7) 0.0029(8)
C11 0.0259(10) 0.0205(11) 0.0219(10) -0.0003(8) 0.0079(8) 0.0014(8)
C12 0.0302(11) 0.0204(11) 0.0249(10) -0.0040(8) 0.0049(9) -0.0004(9)
C13 0.0244(10) 0.0207(11) 0.0277(10) 0.0023(8) 0.0034(8) -0.0021(8)
C14 0.0243(10) 0.0261(12) 0.0234(10) 0.0028(9) 0.0073(8) -0.0003(9)
C15 0.0246(10) 0.0219(11) 0.0194(9) -0.0005(8) 0.0050(8) 0.0018(8)
C16 0.0055(7) 0.0318(12) 0.0111(8) 0.0087(7) -0.0012(6) 0.0011(7)
C17 0.0167(8) 0.0170(10) 0.0147(8) 0.0005(7) 0.0027(7) 0.0031(7)
C18 0.0185(9) 0.0145(10) 0.0172(9) -0.0013(7) 0.0001(7) -0.0008(7)
C19 0.0129(8) 0.0178(10) 0.0194(9) 0.0041(8) 0.0029(7) -0.0002(7)
N1 0.0231(8) 0.0181(9) 0.0184(8) -0.0002(7) 0.0047(6) 0.0018(7)
O1 0.0215(6) 0.0178(7) 0.0170(6) -0.0007(5) 0.0053(5) -0.0002(5)
O2 0.0439(9) 0.0240(8) 0.0368(8) -0.0013(6) 0.0237(7) -0.0025(7)
O3 0.0243(7) 0.0352(9) 0.0210(7) -0.0044(6) 0.0109(6) 0.0030(6)
F1 0.0176(5) 0.0221(6) 0.0270(6) -0.0016(5) 0.0078(5) -0.0051(5)
F2 0.0241(6) 0.0213(6) 0.0275(6) -0.0096(5) 0.0074(5) -0.0061(5)

loop_
_atom_type_symbol
_atom_type_description
_atom_type_scat_dispersion_real
_atom_type_scat_dispersion_imag
_atom_type_scat_source
C C 0.0033 0.0016 'International Tables Vol C Tables 4.2.6.8 and 6.1.1.4'
H H 0.0000 0.0000 'International Tables Vol C Tables 4.2.6.8 and 6.1.1.4'
F F 0.0171 0.0103 'International Tables Vol C Tables 4.2.6.8 and 6.1.1.4'
N N 0.0061 0.0033 'International Tables Vol C Tables 4.2.6.8 and 6.1.1.4'
O O 0.0106 0.0060 'International Tables Vol C Tables 4.2.6.8 and 6.1.1.4'

loop_
_geom_angle_atom_site_label_1
_geom_angle_atom_site_label_2
_geom_angle_atom_site_label_3
_geom_angle
_geom_angle_site_symmetry_1
_geom_angle_site_symmetry_3
N1 C1 O1 112.66(16) . .
N1 C1 C10 129.67(17) . .
O1 C1 C10 117.66(16) . .
C3 C2 N1 109.38(17) . .
C3 C2 H2 128.8 . .
N1 C2 H2 121.8 . .
C2 C3 O1 106.81(15) . .
C2 C3 C4 136.01(18) . .
O1 C3 C4 117.18(15) . .
C5 C4 C9 119.35(17) . .
C5 C4 C3 120.46(17) . .
C9 C4 C3 120.18(17) . .
C6 C5 C4 119.86(18) . .
C6 C5 H5 122.1 . .
C4 C5 H5 118.0 . .
C7 C6 C5 120.81(18) . .
C7 C6 H6 120.5 . .
C5 C6 H6 118.6 . .
C6 C7 C8 119.57(18) . .
C6 C7 H7 122.3 . .
C8 C7 H7 118.1 . .
C9 C8 C7 120.20(19) . .
C9 C8 H8 119.4 . .
C7 C8 H8 120.4 . .
C8 C9 C4 120.20(18) . .
C8 C9 H9 121.2 . .
C4 C9 H9 118.6 . .
C15 C10 C11 119.35(18) . .
C15 C10 C1 121.34(17) . .
C11 C10 C1 119.31(17) . .
C12 C11 C10 120.22(18) . .
C12 C11 H11 119.6 . .
C10 C11 H11 120.2 . .
C13 C12 C11 120.35(18) . .
C13 C12 H12 119.2 . .
C11 C12 H12 120.4 . .
C12 C13 C14 119.74(18) . .
C12 C13 H13 123.1 . .
C14 C13 H13 116.8 . .
C15 C14 C13 120.57(18) . .
C15 C14 H14 121.8 . .
C13 C14 H14 117.7 . .
C14 C15 C10 119.77(18) . .
C14 C15 H15 119.2 . .
C10 C15 H15 120.8 . .
O2 C16 O3 129.39(18) . .
O2 C16 C17 117.52(18) . .
O3 C16 C17 113.05(15) . .
C19 C17 C18 115.81(16) 3_656 .
C19 C17 C16 122.33(16) 3_656 .
C18 C17 C16 121.86(17) . .
F2 C18 C19 117.35(15) . .
F2 C18 C17 120.74(16) . .
C19 C18 C17 121.91(17) . .
F1 C19 C18 117.08(16) . .
F1 C19 C17 120.61(15) . 3_656
C18 C19 C17 122.28(16) . 3_656
C1 N1 C2 105.30(15) . .
C1 O1 C3 105.85(14) . .
C16 O3 H3A 109.5 . .

loop_
_geom_bond_atom_site_label_1
_geom_bond_atom_site_label_2
_geom_bond_distance
_geom_bond_site_symmetry_2
C1 N1 1.306(2) .
C1 O1 1.352(2) .
C1 C10 1.456(3) .
C2 C3 1.350(3) .
C2 N1 1.391(2) .
C2 H2 0.9752 .
C3 O1 1.385(2) .
C3 C4 1.452(3) .
C4 C5 1.397(3) .
C4 C9 1.401(3) .
C5 C6 1.387(3) .
C5 H5 0.9645 .
C6 C7 1.382(3) .
C6 H6 0.9666 .
C7 C8 1.396(3) .
C7 H7 0.9734 .
C8 C9 1.383(3) .
C8 H8 0.9774 .
C9 H9 0.9695 .
C10 C15 1.395(3) .
C10 C11 1.399(3) .
C11 C12 1.384(3) .
C11 H11 0.9722 .
C12 C13 1.381(3) .
C12 H12 0.9712 .
C13 C14 1.388(3) .
C13 H13 0.9655 .
C14 C15 1.387(3) .
C14 H14 0.9663 .
C15 H15 0.9711 .
C16 O2 1.213(2) .
C16 O3 1.234(2) .
C16 C17 1.557(2) .
C17 C19 1.387(3) 3_656
C17 C18 1.391(2) .
C18 F2 1.343(2) .
C18 C19 1.375(2) .
C19 F1 1.3438(19) .
C19 C17 1.387(3) 3_656
O3 H3A 0.8200 .

loop_
_geom_torsion_atom_site_label_1
_geom_torsion_atom_site_label_2
_geom_torsion_atom_site_label_3
_geom_torsion_atom_site_label_4
_geom_torsion
_geom_torsion_site_symmetry_1
_geom_torsion_site_symmetry_4
N1 C2 C3 O1 -0.1(2) . .
N1 C2 C3 C4 179.5(2) . .
C2 C3 C4 C5 171.9(2) . .
O1 C3 C4 C5 -8.5(3) . .
C2 C3 C4 C9 -9.1(3) . .
O1 C3 C4 C9 170.52(16) . .
C9 C4 C5 C6 -0.1(3) . .
C3 C4 C5 C6 178.93(18) . .
C4 C5 C6 C7 -0.2(3) . .
C5 C6 C7 C8 0.6(3) . .
C6 C7 C8 C9 -0.8(3) . .
C7 C8 C9 C4 0.4(3) . .
C5 C4 C9 C8 0.0(3) . .
C3 C4 C9 C8 -179.08(17) . .
N1 C1 C10 C15 -4.1(3) . .
O1 C1 C10 C15 174.50(17) . .
N1 C1 C10 C11 177.05(19) . .
O1 C1 C10 C11 -4.4(3) . .
C15 C10 C11 C12 -1.6(3) . .
C1 C10 C11 C12 177.31(18) . .
C10 C11 C12 C13 0.8(3) . .
C11 C12 C13 C14 0.1(3) . .
C12 C13 C14 C15 -0.1(3) . .
C13 C14 C15 C10 -0.7(3) . .
C11 C10 C15 C14 1.6(3) . .
C1 C10 C15 C14 -177.31(18) . .
O2 C16 C17 C19 29.5(2) . 3_656
O3 C16 C17 C19 -148.48(17) . 3_656
O2 C16 C17 C18 -150.24(18) . .
O3 C16 C17 C18 31.8(2) . .
C19 C17 C18 F2 -178.60(16) 3_656 .
C16 C17 C18 F2 1.1(3) . .
C19 C17 C18 C19 0.8(3) 3_656 .
C16 C17 C18 C19 -179.51(16) . .
F2 C18 C19 F1 0.5(2) . .
C17 C18 C19 F1 -178.94(15) . .
F2 C18 C19 C17 178.57(16) . 3_656
C17 C18 C19 C17 -0.8(3) . 3_656
O1 C1 N1 C2 0.0(2) . .
C10 C1 N1 C2 178.64(18) . .
C3 C2 N1 C1 0.0(2) . .
N1 C1 O1 C3 0.0(2) . .
C10 C1 O1 C3 -178.86(15) . .
C2 C3 O1 C1 0.06(19) . .
C4 C3 O1 C1 -179.63(15) . .
